data_1514419
loop_
_publ_author_name
'Yu, Yuming'
'Shi, Lijun'
'Yang, Dazhi'
'Gan, Liangbing'

_publ_section_title
;
 Molecular containers with a dynamic orifice: open-cage fullerenes capable
 of encapsulating either H2O or H2 under mild conditions
;
_journal_issue 2
_journal_name_full 'Chemical Science'
_journal_page_first 814
_journal_paper_doi 10.1039/c2sc21760k
_journal_volume 4
_journal_year 2013
_chemical_formula_sum 'C67 H6 Cl6 I N O5'
_chemical_formula_weight 1244.33
_chemical_name_systematic
;
?
;
_space_group_IT_number 2
_symmetry_space_group_name_Hall '-P 1'
_symmetry_space_group_name_H-M 'P -1'
_atom_sites_solution_hydrogens geom
_atom_sites_solution_primary direct
_atom_sites_solution_secondary difmap
_audit_creation_method SHELXL-97
_cell_angle_alpha 78.32(3)
_cell_angle_beta 82.27(3)
_cell_angle_gamma 68.22(3)
_cell_formula_units_Z 2
_cell_length_a 12.754(3)
_cell_length_b 12.843(3)
_cell_length_c 14.630(3)
_cell_measurement_temperature 173(2)
_cell_volume 2174.6(10)
_computing_structure_refinement 'SHELXL-97 (Sheldrick, 1997)'
_computing_structure_solution 'SHELXS-97 (Sheldrick, 1990)'
_diffrn_ambient_temperature 173(2)
_diffrn_measured_fraction_theta_full 0.989
_diffrn_measured_fraction_theta_max 0.989
_diffrn_radiation_monochromator graphite
_diffrn_radiation_source 'fine-focus sealed tube'
_diffrn_radiation_type MoK\a
_diffrn_radiation_wavelength 0.71073
_diffrn_reflns_av_R_equivalents 0.1181
_diffrn_reflns_av_sigmaI/netI 0.1329
_diffrn_reflns_limit_h_max 16
_diffrn_reflns_limit_h_min -16
_diffrn_reflns_limit_k_max 16
_diffrn_reflns_limit_k_min -16
_diffrn_reflns_limit_l_max 18
_diffrn_reflns_limit_l_min -18
_diffrn_reflns_number 19429
_diffrn_reflns_theta_full 27.43
_diffrn_reflns_theta_max 27.43
_diffrn_reflns_theta_min 1.42
_exptl_absorpt_coefficient_mu 1.173
_exptl_absorpt_correction_T_max 0.9546
_exptl_absorpt_correction_T_min 0.7053
_exptl_crystal_density_diffrn 1.900
_exptl_crystal_density_method 'not measured'
_exptl_crystal_F_000 1220
_exptl_crystal_size_max 0.32
_exptl_crystal_size_mid 0.14
_exptl_crystal_size_min 0.04
_refine_diff_density_max 5.622
_refine_diff_density_min -2.234
_refine_diff_density_rms 0.323
_refine_ls_extinction_coef 0.0000(14)
_refine_ls_extinction_expression Fc^*^=kFc[1+0.001xFc^2^\l^3^/sin(2\q)]^-1/4^
_refine_ls_extinction_method SHELXL
_refine_ls_goodness_of_fit_ref 2.223
_refine_ls_hydrogen_treatment mixed
_refine_ls_matrix_type full
_refine_ls_number_parameters 717
_refine_ls_number_reflns 9832
_refine_ls_number_restraints 0
_refine_ls_restrained_S_all 2.223
_refine_ls_R_factor_all 0.2178
_refine_ls_R_factor_gt 0.1914
_refine_ls_shift/su_max 1.239
_refine_ls_shift/su_mean 0.002
_refine_ls_structure_factor_coef Fsqd
_refine_ls_weighting_details 'calc w=1/[\s^2^(Fo^2^)+(0.1000P)^2^+0.0000P] where P=(Fo^2^+2Fc^2^)/3'
_refine_ls_weighting_scheme calc
_refine_ls_wR_factor_gt 0.4383
_refine_ls_wR_factor_ref 0.4514
_reflns_number_gt 7173
_reflns_number_total 9832
_reflns_threshold_expression >2sigma(I)
_cod_data_source_file c2sc21760k.txt
_cod_data_source_block b
_cod_original_cell_volume 2174.6(8)
_cod_database_code 1514419

loop_
_symmetry_equiv_pos_as_xyz
'x, y, z'
'-x, -y, -z'

loop_
_atom_site_label
_atom_site_type_symbol
_atom_site_fract_x
_atom_site_fract_y
_atom_site_fract_z
_atom_site_U_iso_or_equiv
_atom_site_adp_type
_atom_site_occupancy
_atom_site_symmetry_multiplicity
_atom_site_calc_flag
_atom_site_refinement_flags
I1 I -0.60460(9) 0.38906(9) 1.27535(7) 0.0367(4) Uani 1 1 d .
Cl1 Cl 0.6730(4) 0.3739(4) 0.5974(3) 0.0524(11) Uani 1 1 d .
Cl2 Cl 0.7886(5) 0.1537(4) 0.5420(4) 0.0572(13) Uani 1 1 d .
Cl3 Cl 0.6261(4) 0.3309(4) 0.4240(3) 0.0533(12) Uani 1 1 d .
Cl4 Cl 0.1790(5) 0.2632(4) 0.2557(4) 0.0673(15) Uani 1 1 d .
Cl5 Cl 0.2100(4) 0.0297(4) 0.2506(4) 0.0541(12) Uani 1 1 d .
Cl6 Cl 0.0167(5) 0.1658(6) 0.3562(4) 0.0813(19) Uani 1 1 d .
O1 O -0.2118(9) 0.5131(7) 0.9391(8) 0.034(2) Uani 1 1 d .
O2 O -0.2730(8) 0.2107(8) 0.8657(7) 0.031(2) Uani 1 1 d .
O3 O -0.0453(9) 0.1037(8) 0.9177(7) 0.033(2) Uani 1 1 d .
O4 O 0.0581(9) 0.1385(9) 1.0646(7) 0.034(2) Uani 1 1 d .
O5 O 0.0035(9) 0.3782(9) 0.9888(7) 0.035(2) Uani 1 1 d .
N1 N -0.2484(11) 0.3493(9) 0.9327(9) 0.031(3) Uani 1 1 d .
C1 C -0.4871(12) 0.3744(11) 1.1578(9) 0.027(3) Uani 1 1 d .
C2 C -0.3781(13) 0.3779(11) 1.1667(11) 0.032(3) Uani 1 1 d .
H2 H -0.3580 0.3847 1.2248 0.039 Uiso 1 1 calc R
C3 C -0.3052(13) 0.3713(11) 1.0913(10) 0.031(3) Uani 1 1 d .
H3 H -0.2337 0.3762 1.0960 0.037 Uiso 1 1 calc R
C4 C -0.3310(12) 0.3578(10) 1.0077(10) 0.026(3) Uani 1 1 d .
C5 C -0.4351(11) 0.3515(10) 0.9979(9) 0.024(3) Uani 1 1 d .
H5 H -0.4525 0.3423 0.9396 0.029 Uiso 1 1 calc R
C6 C -0.5145(12) 0.3588(10) 1.0749(9) 0.026(3) Uani 1 1 d .
H6 H -0.5856 0.3532 1.0700 0.031 Uiso 1 1 calc R
C7 C -0.1945(12) 0.4328(11) 0.9035(11) 0.031(3) Uani 1 1 d .
C8 C -0.1191(12) 0.3970(11) 0.8169(11) 0.031(3) Uani 1 1 d .
C9 C -0.1380(12) 0.3035(11) 0.7972(10) 0.029(3) Uani 1 1 d .
C10 C -0.2262(12) 0.2763(11) 0.8659(9) 0.026(3) Uani 1 1 d .
C11 C -0.0436(13) 0.4415(11) 0.7621(11) 0.035(4) Uani 1 1 d .
C12 C -0.0268(11) 0.4193(11) 0.6696(9) 0.026(3) Uani 1 1 d .
C13 C -0.0428(12) 0.3248(12) 0.6497(9) 0.029(3) Uani 1 1 d .
C14 C -0.0819(12) 0.2524(12) 0.7183(10) 0.031(3) Uani 1 1 d .
C15 C -0.0087(11) 0.1331(11) 0.7055(9) 0.025(3) Uani 1 1 d .
C16 C 0.0513(12) 0.1427(13) 0.6104(11) 0.034(3) Uani 1 1 d .
C17 C 0.0296(14) 0.2618(13) 0.5793(10) 0.035(3) Uani 1 1 d .
C18 C 0.0418(13) 0.0432(11) 0.7687(10) 0.030(3) Uani 1 1 d .
C19 C 0.0326(12) 0.0426(11) 0.8746(9) 0.026(3) Uani 1 1 d .
C20 C 0.1516(13) -0.0205(11) 0.9062(10) 0.032(3) Uani 1 1 d .
C21 C 0.2193(12) -0.0734(10) 0.8309(11) 0.026(3) Uani 1 1 d .
C22 C 0.1550(17) -0.0368(13) 0.7494(12) 0.049(5) Uani 1 1 d .
C23 C 0.2032(12) 0.0128(11) 0.9670(10) 0.028(3) Uani 1 1 d .
C24 C 0.1503(14) 0.1105(12) 1.0213(9) 0.032(3) Uani 1 1 d .
C25 C 0.2333(13) 0.1700(12) 1.0040(9) 0.028(3) Uani 1 1 d .
C26 C 0.3397(13) 0.0939(12) 0.9733(9) 0.032(3) Uani 1 1 d .
C27 C 0.3224(13) -0.0053(12) 0.9522(10) 0.033(3) Uani 1 1 d .
C28 C 0.2096(12) 0.2856(12) 0.9714(9) 0.029(3) Uani 1 1 d .
C29 C 0.0937(13) 0.3745(11) 0.9489(10) 0.027(3) Uani 1 1 d .
C30 C 0.1157(14) 0.4424(11) 0.8561(11) 0.034(4) Uani 1 1 d .
C31 C 0.2364(13) 0.4170(12) 0.8460(11) 0.032(3) Uani 1 1 d .
C32 C 0.2917(14) 0.3248(13) 0.9123(11) 0.038(4) Uani 1 1 d .
C33 C 0.0523(13) 0.4784(11) 0.7766(11) 0.036(4) Uani 1 1 d .
C34 C 0.1125(14) 0.4920(11) 0.6860(12) 0.038(4) Uani 1 1 d .
C35 C 0.0653(14) 0.4553(12) 0.6178(11) 0.038(4) Uani 1 1 d .
C36 C 0.1309(14) 0.4010(12) 0.5472(10) 0.035(3) Uani 1 1 d .
C37 C 0.2514(14) 0.3788(13) 0.5365(10) 0.039(4) Uani 1 1 d .
C38 C 0.2981(13) 0.4137(12) 0.5996(12) 0.038(4) Uani 1 1 d .
C39 C 0.2272(13) 0.4694(11) 0.6740(11) 0.033(3) Uani 1 1 d .
C40 C 0.1126(13) 0.3005(13) 0.5247(9) 0.034(3) Uani 1 1 d .
C41 C 0.2245(13) 0.2176(13) 0.5046(9) 0.033(3) Uani 1 1 d .
C42 C 0.2436(14) 0.1038(14) 0.5352(10) 0.038(4) Uani 1 1 d .
C43 C 0.1577(13) 0.0626(14) 0.5906(10) 0.036(3) Uani 1 1 d .
C44 C 0.2079(14) -0.0296(12) 0.6604(11) 0.035(3) Uani 1 1 d .
C45 C 0.3297(13) -0.0530(11) 0.6489(11) 0.034(3) Uani 1 1 d .
C46 C 0.3926(13) -0.0890(11) 0.7294(12) 0.036(4) Uani 1 1 d .
C47 C 0.3355(13) -0.1000(11) 0.8210(11) 0.034(3) Uani 1 1 d .
C48 C 0.3891(12) -0.0626(11) 0.8823(10) 0.030(3) Uani 1 1 d .
C49 C 0.4773(14) -0.0272(13) 0.8324(12) 0.040(4) Uani 1 1 d .
C50 C 0.4793(13) -0.0392(10) 0.7342(10) 0.032(3) Uani 1 1 d .
C51 C 0.4984(13) 0.0399(12) 0.6628(11) 0.033(3) Uani 1 1 d .
C52 C 0.5179(12) 0.1362(13) 0.6816(11) 0.034(3) Uani 1 1 d .
C53 C 0.5158(13) 0.1510(11) 0.7738(9) 0.027(3) Uiso 1 1 d .
C54 C 0.4949(12) 0.0678(14) 0.8485(10) 0.035(3) Uani 1 1 d .
C55 C 0.4251(14) 0.1262(12) 0.9227(11) 0.037(4) Uani 1 1 d .
C56 C 0.3988(14) 0.2487(14) 0.8927(11) 0.037(4) Uani 1 1 d .
C57 C 0.4571(12) 0.2631(11) 0.8009(10) 0.026(3) Uani 1 1 d .
C58 C 0.4048(13) 0.3571(12) 0.7314(11) 0.033(3) Uani 1 1 d .
C59 C 0.2921(13) 0.4347(10) 0.7571(11) 0.033(3) Uani 1 1 d .
C60 C 0.4078(13) 0.3429(12) 0.6363(10) 0.032(3) Uani 1 1 d .
C61 C 0.4597(12) 0.2359(12) 0.6106(9) 0.030(3) Uani 1 1 d .
C62 C 0.3106(14) 0.2672(14) 0.5104(9) 0.036(3) Uani 1 1 d .
C63 C 0.4145(14) 0.1961(13) 0.5497(11) 0.037(4) Uani 1 1 d .
C64 C 0.4360(14) 0.0768(14) 0.5794(12) 0.042(4) Uani 1 1 d .
C65 C 0.3525(13) 0.0276(12) 0.5741(10) 0.031(3) Uani 1 1 d .
C66 C 0.7293(14) 0.3025(13) 0.5018(11) 0.039(4) Uani 1 1 d .
H66 H 0.7907 0.3292 0.4682 0.047 Uiso 1 1 calc R
C67 C 0.1084(14) 0.1673(15) 0.2554(12) 0.043(4) Uani 1 1 d .
H67 H 0.0633 0.1927 0.1990 0.052 Uiso 1 1 calc R

loop_
_atom_site_aniso_label
_atom_site_aniso_U_11
_atom_site_aniso_U_22
_atom_site_aniso_U_33
_atom_site_aniso_U_23
_atom_site_aniso_U_13
_atom_site_aniso_U_12
I1 0.0222(6) 0.0512(6) 0.0352(6) -0.0108(4) 0.0057(4) -0.0121(4)
Cl1 0.041(3) 0.066(3) 0.056(3) -0.020(2) 0.000(2) -0.022(2)
Cl2 0.053(3) 0.052(2) 0.067(3) -0.006(2) -0.017(3) -0.016(2)
Cl3 0.056(3) 0.074(3) 0.041(2) 0.006(2) -0.014(2) -0.040(3)
Cl4 0.079(4) 0.059(3) 0.072(3) -0.007(2) -0.003(3) -0.036(3)
Cl5 0.035(3) 0.058(2) 0.073(3) -0.018(2) 0.012(2) -0.023(2)
Cl6 0.051(4) 0.135(5) 0.081(4) -0.060(4) 0.025(3) -0.047(4)
O1 0.023(6) 0.026(4) 0.053(6) -0.013(4) 0.004(5) -0.007(4)
O2 0.016(5) 0.035(5) 0.047(6) -0.011(4) 0.004(4) -0.014(4)
O3 0.024(6) 0.037(5) 0.037(5) -0.002(4) 0.004(4) -0.014(5)
O4 0.026(6) 0.049(6) 0.026(5) -0.008(4) 0.001(4) -0.013(5)
O5 0.022(6) 0.050(6) 0.037(5) -0.019(5) 0.008(4) -0.014(5)
N1 0.021(7) 0.030(5) 0.042(6) -0.009(5) 0.001(5) -0.008(5)
C1 0.018(7) 0.039(7) 0.022(6) -0.012(5) 0.002(5) -0.006(6)
C2 0.017(7) 0.037(7) 0.046(8) -0.016(6) -0.002(6) -0.010(6)
C3 0.023(8) 0.030(6) 0.039(7) 0.000(6) -0.009(6) -0.011(6)
C4 0.013(7) 0.026(6) 0.033(6) -0.006(5) -0.004(5) -0.001(5)
C5 0.006(6) 0.032(6) 0.035(7) -0.006(5) -0.003(5) -0.007(5)
C6 0.016(7) 0.030(6) 0.030(6) -0.007(5) 0.000(5) -0.005(5)
C7 0.016(7) 0.034(7) 0.044(8) -0.007(6) 0.000(6) -0.010(6)
C8 0.008(6) 0.032(6) 0.050(8) 0.000(6) -0.001(6) -0.009(5)
C9 0.014(7) 0.029(6) 0.036(7) 0.002(6) -0.002(6) -0.001(6)
C10 0.022(8) 0.031(6) 0.030(6) -0.008(5) -0.001(6) -0.014(6)
C11 0.028(9) 0.027(6) 0.045(8) 0.004(6) 0.015(7) -0.013(6)
C12 0.009(6) 0.035(6) 0.030(6) 0.005(5) -0.003(5) -0.007(5)
C13 0.010(7) 0.044(7) 0.028(6) 0.003(6) -0.007(5) -0.005(6)
C14 0.013(7) 0.048(8) 0.037(7) -0.011(6) -0.006(6) -0.013(6)
C15 0.011(6) 0.038(7) 0.035(7) -0.008(6) 0.002(5) -0.019(6)
C16 0.013(7) 0.057(9) 0.040(8) -0.019(7) -0.001(6) -0.016(7)
C17 0.023(8) 0.053(9) 0.029(7) -0.011(6) 0.000(6) -0.012(7)
C18 0.032(8) 0.033(6) 0.040(7) -0.010(6) -0.003(6) -0.026(6)
C19 0.019(7) 0.035(6) 0.033(7) -0.011(6) 0.003(6) -0.017(6)
C20 0.026(8) 0.026(6) 0.041(7) -0.003(6) 0.010(6) -0.011(6)
C21 0.014(7) 0.016(5) 0.050(8) -0.009(5) 0.001(6) -0.005(5)
C22 0.063(13) 0.044(8) 0.060(10) -0.035(8) 0.041(10) -0.045(9)
C23 0.021(8) 0.027(6) 0.034(7) 0.001(5) 0.002(6) -0.010(6)
C24 0.029(9) 0.042(7) 0.019(6) 0.004(6) -0.001(6) -0.011(7)
C25 0.027(8) 0.039(7) 0.021(6) -0.003(5) -0.005(5) -0.013(6)
C26 0.024(8) 0.039(7) 0.027(6) 0.007(6) -0.015(6) -0.006(6)
C27 0.022(8) 0.039(7) 0.031(7) 0.011(6) -0.007(6) -0.010(6)
C28 0.013(7) 0.047(8) 0.028(6) -0.006(6) -0.003(5) -0.011(6)
C29 0.029(8) 0.031(6) 0.032(6) -0.013(5) 0.000(6) -0.019(6)
C30 0.027(9) 0.026(6) 0.048(8) -0.015(6) 0.020(7) -0.009(6)
C31 0.020(8) 0.035(7) 0.049(8) -0.015(7) -0.002(7) -0.015(6)
C32 0.036(10) 0.052(8) 0.044(8) -0.034(7) 0.021(7) -0.031(8)
C33 0.021(8) 0.028(6) 0.053(9) -0.010(6) 0.015(7) -0.007(6)
C34 0.031(9) 0.018(6) 0.055(9) 0.006(6) 0.004(8) -0.006(6)
C35 0.023(8) 0.033(7) 0.044(8) 0.015(6) -0.002(7) -0.006(6)
C36 0.035(9) 0.036(7) 0.032(7) 0.010(6) -0.004(6) -0.019(7)
C37 0.032(9) 0.045(8) 0.032(7) 0.002(6) 0.017(7) -0.018(7)
C38 0.024(8) 0.033(7) 0.054(9) -0.001(7) 0.015(7) -0.016(6)
C39 0.020(8) 0.023(6) 0.048(8) 0.007(6) -0.004(7) -0.004(6)
C40 0.023(8) 0.053(9) 0.017(6) 0.011(6) -0.007(5) -0.010(7)
C41 0.024(8) 0.056(9) 0.020(6) -0.011(6) 0.002(5) -0.014(7)
C42 0.027(9) 0.059(9) 0.030(7) -0.023(7) 0.003(6) -0.012(7)
C43 0.024(8) 0.062(9) 0.033(7) -0.029(7) 0.006(6) -0.022(7)
C44 0.032(9) 0.042(8) 0.044(8) -0.020(7) 0.002(7) -0.021(7)
C45 0.017(8) 0.026(6) 0.054(9) -0.018(6) 0.012(7) -0.003(6)
C46 0.018(8) 0.022(6) 0.058(9) -0.015(6) 0.003(7) 0.006(6)
C47 0.014(7) 0.025(6) 0.054(9) 0.003(6) 0.004(7) -0.002(5)
C48 0.015(7) 0.028(6) 0.036(7) -0.001(6) -0.008(6) 0.003(5)
C49 0.020(8) 0.040(8) 0.053(9) -0.007(7) 0.000(7) -0.001(7)
C50 0.024(8) 0.024(6) 0.041(8) -0.006(6) 0.009(6) -0.002(6)
C51 0.015(7) 0.034(7) 0.045(8) -0.011(6) 0.000(6) -0.003(6)
C52 0.011(7) 0.050(8) 0.044(8) -0.007(7) 0.006(6) -0.016(6)
C54 0.009(7) 0.072(10) 0.030(7) -0.016(7) -0.004(5) -0.016(7)
C55 0.024(9) 0.036(7) 0.042(8) 0.005(6) -0.009(7) -0.004(6)
C56 0.024(8) 0.059(9) 0.043(8) -0.025(7) 0.004(7) -0.024(7)
C57 0.016(7) 0.033(6) 0.034(7) -0.011(6) 0.001(6) -0.013(6)
C58 0.019(8) 0.044(8) 0.046(8) -0.017(7) 0.007(6) -0.022(6)
C59 0.022(8) 0.023(6) 0.058(9) -0.017(6) 0.010(7) -0.012(6)
C60 0.022(8) 0.039(7) 0.035(7) -0.003(6) 0.009(6) -0.017(6)
C61 0.018(7) 0.042(7) 0.029(6) -0.005(6) 0.005(6) -0.012(6)
C62 0.024(8) 0.062(9) 0.022(6) -0.007(6) 0.007(6) -0.020(7)
C63 0.025(9) 0.051(8) 0.038(8) -0.010(7) 0.017(7) -0.023(7)
C64 0.027(9) 0.049(9) 0.049(9) -0.024(8) 0.026(7) -0.012(7)
C65 0.025(8) 0.043(7) 0.033(7) -0.018(6) 0.008(6) -0.017(6)
C66 0.028(9) 0.042(8) 0.048(9) 0.009(7) -0.001(7) -0.021(7)
C67 0.018(8) 0.071(11) 0.048(9) -0.025(8) -0.005(7) -0.015(8)

loop_
_atom_type_symbol
_atom_type_description
_atom_type_scat_dispersion_real
_atom_type_scat_dispersion_imag
_atom_type_scat_source
C C 0.0033 0.0016 'International Tables Vol C Tables 4.2.6.8 and 6.1.1.4'
H H 0.0000 0.0000 'International Tables Vol C Tables 4.2.6.8 and 6.1.1.4'
Cl Cl 0.1484 0.1585 'International Tables Vol C Tables 4.2.6.8 and 6.1.1.4'
I I -0.4742 1.8119 'International Tables Vol C Tables 4.2.6.8 and 6.1.1.4'
N N 0.0061 0.0033 'International Tables Vol C Tables 4.2.6.8 and 6.1.1.4'
O O 0.0106 0.0060 'International Tables Vol C Tables 4.2.6.8 and 6.1.1.4'

loop_
_geom_angle_atom_site_label_1
_geom_angle_atom_site_label_2
_geom_angle_atom_site_label_3
_geom_angle
C4 N1 C10 125.0(12)
C4 N1 C7 122.0(11)
C10 N1 C7 111.7(12)
C6 C1 C2 120.8(13)
C6 C1 I1 120.3(11)
C2 C1 I1 118.9(10)
C3 C2 C1 118.5(14)
C3 C2 H2 120.7
C1 C2 H2 120.7
C2 C3 C4 121.8(15)
C2 C3 H3 119.1
C4 C3 H3 119.1
C3 C4 C5 120.7(13)
C3 C4 N1 118.0(14)
C5 C4 N1 121.3(13)
C4 C5 C6 119.5(13)
C4 C5 H5 120.3
C6 C5 H5 120.3
C1 C6 C5 118.6(14)
C1 C6 H6 120.7
C5 C6 H6 120.7
O1 C7 N1 125.4(13)
O1 C7 C8 129.6(14)
N1 C7 C8 104.9(11)
C11 C8 C9 121.7(14)
C11 C8 C7 130.9(13)
C9 C8 C7 107.4(12)
C8 C9 C14 120.8(13)
C8 C9 C10 110.1(12)
C14 C9 C10 128.9(13)
O2 C10 N1 125.5(13)
O2 C10 C9 129.4(12)
N1 C10 C9 105.1(12)
C8 C11 C12 113.0(14)
C8 C11 C33 137.6(15)
C12 C11 C33 106.6(12)
C13 C12 C11 120.6(12)
C13 C12 C35 119.3(13)
C11 C12 C35 110.7(13)
C12 C13 C14 122.0(13)
C12 C13 C17 120.8(13)
C14 C13 C17 109.9(13)
C13 C14 C9 113.0(13)
C13 C14 C15 106.4(12)
C9 C14 C15 133.8(13)
C18 C15 C16 117.1(13)
C18 C15 C14 129.9(13)
C16 C15 C14 106.2(12)
C43 C16 C17 120.1(14)
C43 C16 C15 121.0(14)
C17 C16 C15 106.0(12)
C40 C17 C16 121.2(14)
C40 C17 C13 120.2(15)
C16 C17 C13 109.1(13)
C15 C18 C22 121.6(14)
C15 C18 C19 124.8(12)
C22 C18 C19 104.8(13)
O3 C19 C20 126.0(13)
O3 C19 C18 125.9(14)
C20 C19 C18 105.7(11)
C23 C20 C21 118.4(14)
C23 C20 C19 125.5(12)
C21 C20 C19 107.7(13)
C47 C21 C20 122.1(14)
C47 C21 C22 119.9(14)
C20 C21 C22 109.5(12)
C44 C22 C21 120.9(17)
C44 C22 C18 120.5(18)
C21 C22 C18 110.9(12)
C20 C23 C27 119.8(13)
C20 C23 C24 127.6(13)
C27 C23 C24 106.8(13)
O4 C24 C25 127.7(14)
O4 C24 C23 128.3(15)
C25 C24 C23 103.9(12)
C28 C25 C26 116.9(13)
C28 C25 C24 126.2(14)
C26 C25 C24 108.5(12)
C55 C26 C25 125.0(14)
C55 C26 C27 117.9(14)
C25 C26 C27 108.3(14)
C48 C27 C23 121.5(14)
C48 C27 C26 120.4(14)
C23 C27 C26 108.1(13)
C25 C28 C32 120.7(14)
C25 C28 C29 126.3(14)
C32 C28 C29 106.6(13)
O5 C29 C30 127.9(14)
O5 C29 C28 127.3(13)
C30 C29 C28 103.9(12)
C33 C30 C31 120.3(13)
C33 C30 C29 128.2(14)
C31 C30 C29 105.7(14)
C32 C31 C59 119.0(14)
C32 C31 C30 111.2(13)
C59 C31 C30 121.0(15)
C56 C32 C31 121.7(14)
C56 C32 C28 120.2(15)
C31 C32 C28 109.4(15)
C30 C33 C34 117.4(15)
C30 C33 C11 126.0(13)
C34 C33 C11 106.8(14)
C39 C34 C33 123.7(16)
C39 C34 C35 115.6(15)
C33 C34 C35 109.2(14)
C36 C35 C34 122.4(15)
C36 C35 C12 121.0(14)
C34 C35 C12 106.0(13)
C35 C36 C37 120.6(15)
C35 C36 C40 119.6(14)
C37 C36 C40 107.5(13)
C38 C37 C36 118.1(13)
C38 C37 C62 118.9(15)
C36 C37 C62 109.6(15)
C37 C38 C39 120.1(15)
C37 C38 C60 121.2(13)
C39 C38 C60 107.6(14)
C34 C39 C38 123.2(16)
C34 C39 C59 118.5(14)
C38 C39 C59 108.7(13)
C17 C40 C41 119.1(14)
C17 C40 C36 118.8(13)
C41 C40 C36 107.0(14)
C42 C41 C40 118.7(14)
C42 C41 C62 121.4(15)
C40 C41 C62 108.4(14)
C41 C42 C43 122.6(14)
C41 C42 C65 120.3(15)
C43 C42 C65 105.2(14)
C16 C43 C44 119.5(14)
C16 C43 C42 118.2(15)
C44 C43 C42 110.5(14)
C22 C44 C43 119.8(16)
C22 C44 C45 119.8(16)
C43 C44 C45 107.0(14)
C46 C45 C65 119.7(15)
C46 C45 C44 119.1(14)
C65 C45 C44 109.2(14)
C45 C46 C47 119.7(14)
C45 C46 C50 118.6(14)
C47 C46 C50 108.1(14)
C21 C47 C46 120.6(15)
C21 C47 C48 119.5(13)
C46 C47 C48 107.0(14)
C27 C48 C49 119.9(14)
C27 C48 C47 118.3(14)
C49 C48 C47 110.7(13)
C54 C49 C48 121.6(14)
C54 C49 C50 117.0(14)
C48 C49 C50 107.2(14)
C51 C50 C49 120.9(14)
C51 C50 C46 121.0(15)
C49 C50 C46 106.8(13)
C50 C51 C52 120.8(14)
C50 C51 C64 121.3(15)
C52 C51 C64 107.4(13)
C53 C52 C51 119.9(14)
C53 C52 C61 119.4(13)
C51 C52 C61 107.4(13)
C52 C53 C54 118.8(12)
C52 C53 C57 120.4(12)
C54 C53 C57 107.8(12)
C49 C54 C53 122.5(13)
C49 C54 C55 117.8(15)
C53 C54 C55 108.5(13)
C26 C55 C54 122.3(15)
C26 C55 C56 116.2(14)
C54 C55 C56 108.4(14)
C32 C56 C57 120.4(15)
C32 C56 C55 120.2(14)
C57 C56 C55 106.8(13)
C58 C57 C56 119.9(13)
C58 C57 C53 119.0(12)
C56 C57 C53 108.5(12)
C57 C58 C60 120.9(12)
C57 C58 C59 116.8(13)
C60 C58 C59 108.7(14)
C31 C59 C39 118.8(14)
C31 C59 C58 122.1(14)
C39 C59 C58 106.7(13)
C61 C60 C58 120.4(14)
C61 C60 C38 117.3(14)
C58 C60 C38 108.3(13)
C63 C61 C60 123.3(15)
C63 C61 C52 107.2(13)
C60 C61 C52 119.7(13)
C63 C62 C37 119.8(15)
C63 C62 C41 119.1(14)
C37 C62 C41 107.4(14)
C61 C63 C62 119.3(14)
C61 C63 C64 109.9(15)
C62 C63 C64 119.6(16)
C63 C64 C65 121.6(16)
C63 C64 C51 108.1(15)
C65 C64 C51 117.8(15)
C45 C65 C64 121.6(15)
C45 C65 C42 108.0(13)
C64 C65 C42 117.8(14)
Cl3 C66 Cl1 111.2(9)
Cl3 C66 Cl2 110.0(9)
Cl1 C66 Cl2 109.8(9)
Cl3 C66 H66 108.6
Cl1 C66 H66 108.6
Cl2 C66 H66 108.6
Cl6 C67 Cl5 110.5(10)
Cl6 C67 Cl4 110.0(9)
Cl5 C67 Cl4 109.2(9)
Cl6 C67 H67 109.0
Cl5 C67 H67 109.0
Cl4 C67 H67 109.0

loop_
_geom_bond_atom_site_label_1
_geom_bond_atom_site_label_2
_geom_bond_distance
I1 C1 2.113(13)
Cl1 C66 1.753(17)
Cl2 C66 1.779(15)
Cl3 C66 1.744(18)
Cl4 C67 1.776(18)
Cl5 C67 1.770(17)
Cl6 C67 1.756(17)
O1 C7 1.183(17)
O2 C10 1.200(16)
O3 C19 1.206(16)
O4 C24 1.221(17)
O5 C29 1.207(17)
N1 C4 1.406(18)
N1 C10 1.418(17)
N1 C7 1.445(18)
C1 C6 1.377(18)
C1 C2 1.43(2)
C2 C3 1.34(2)
C2 H2 0.9500
C3 C4 1.368(19)
C3 H3 0.9500
C4 C5 1.388(18)
C5 C6 1.403(18)
C5 H5 0.9500
C6 H6 0.9500
C7 C8 1.52(2)
C8 C11 1.383(19)
C8 C9 1.40(2)
C9 C14 1.418(19)
C9 C10 1.498(19)
C11 C12 1.41(2)
C11 C33 1.52(2)
C12 C13 1.39(2)
C12 C35 1.48(2)
C13 C14 1.40(2)
C13 C17 1.447(19)
C14 C15 1.505(19)
C15 C18 1.33(2)
C15 C16 1.500(19)
C16 C43 1.40(2)
C16 C17 1.44(2)
C17 C40 1.42(2)
C18 C22 1.46(2)
C18 C19 1.537(18)
C19 C20 1.52(2)
C20 C23 1.39(2)
C20 C21 1.425(19)
C21 C47 1.386(19)
C21 C22 1.44(2)
C22 C44 1.39(2)
C23 C27 1.44(2)
C23 C24 1.514(19)
C24 C25 1.49(2)
C25 C28 1.39(2)
C25 C26 1.424(19)
C26 C55 1.38(2)
C26 C27 1.47(2)
C27 C48 1.38(2)
C28 C32 1.44(2)
C28 C29 1.52(2)
C29 C30 1.510(19)
C30 C33 1.41(2)
C30 C31 1.44(2)
C31 C32 1.39(2)
C31 C59 1.41(2)
C32 C56 1.39(2)
C33 C34 1.45(2)
C34 C39 1.37(2)
C34 C35 1.46(2)
C35 C36 1.37(2)
C36 C37 1.45(2)
C36 C40 1.50(2)
C37 C38 1.39(2)
C37 C62 1.45(2)
C38 C39 1.44(2)
C38 C60 1.46(2)
C39 C59 1.46(2)
C40 C41 1.46(2)
C41 C42 1.38(2)
C41 C62 1.48(2)
C42 C43 1.47(2)
C42 C65 1.48(2)
C43 C44 1.41(2)
C44 C45 1.46(2)
C45 C46 1.41(2)
C45 C65 1.43(2)
C46 C47 1.44(2)
C46 C50 1.48(2)
C47 C48 1.44(2)
C48 C49 1.42(2)
C49 C54 1.39(2)
C49 C50 1.47(2)
C50 C51 1.37(2)
C51 C52 1.43(2)
C51 C64 1.45(2)
C52 C53 1.40(2)
C52 C61 1.49(2)
C53 C54 1.44(2)
C53 C57 1.464(17)
C54 C55 1.45(2)
C55 C56 1.47(2)
C56 C57 1.46(2)
C57 C58 1.42(2)
C58 C60 1.43(2)
C58 C59 1.464(19)
C60 C61 1.391(19)
C61 C63 1.39(2)
C62 C63 1.42(2)
C63 C64 1.44(2)
C64 C65 1.44(2)
C66 H66 1.0000
C67 H67 1.0000

loop_
_geom_torsion_atom_site_label_1
_geom_torsion_atom_site_label_2
_geom_torsion_atom_site_label_3
_geom_torsion_atom_site_label_4
_geom_torsion
C6 C1 C2 C3 3(2)
I1 C1 C2 C3 -178.4(10)
C1 C2 C3 C4 -2(2)
C2 C3 C4 C5 1(2)
C2 C3 C4 N1 -178.7(13)
C10 N1 C4 C3 141.7(14)
C7 N1 C4 C3 -52.5(18)
C10 N1 C4 C5 -38(2)
C7 N1 C4 C5 128.1(15)
C3 C4 C5 C6 -0.2(19)
N1 C4 C5 C6 179.1(11)
C2 C1 C6 C5 -3(2)
I1 C1 C6 C5 178.9(9)
C4 C5 C6 C1 1.3(19)
C4 N1 C7 O1 1(2)
C10 N1 C7 O1 168.7(15)
C4 N1 C7 C8 -175.7(12)
C10 N1 C7 C8 -8.2(16)
O1 C7 C8 C11 7(3)
N1 C7 C8 C11 -176.4(16)
O1 C7 C8 C9 -173.0(16)
N1 C7 C8 C9 3.8(16)
C11 C8 C9 C14 -2(2)
C7 C8 C9 C14 178.2(13)
C11 C8 C9 C10 -178.2(14)
C7 C8 C9 C10 1.6(16)
C4 N1 C10 O2 -2(2)
C7 N1 C10 O2 -168.7(14)
C4 N1 C10 C9 176.1(12)
C7 N1 C10 C9 9.1(15)
C8 C9 C10 O2 171.2(15)
C14 C9 C10 O2 -5(3)
C8 C9 C10 N1 -6.5(16)
C14 C9 C10 N1 177.2(13)
C9 C8 C11 C12 25(2)
C7 C8 C11 C12 -154.5(15)
C9 C8 C11 C33 -132.4(18)
C7 C8 C11 C33 48(3)
C8 C11 C12 C13 -26(2)
C33 C11 C12 C13 138.1(13)
C8 C11 C12 C35 -172.6(12)
C33 C11 C12 C35 -8.2(16)
C11 C12 C13 C14 4(2)
C35 C12 C13 C14 147.2(14)
C11 C12 C13 C17 -143.3(14)
C35 C12 C13 C17 0(2)
C12 C13 C14 C9 20(2)
C17 C13 C14 C9 170.3(13)
C12 C13 C14 C15 -135.3(13)
C17 C13 C14 C15 15.0(16)
C8 C9 C14 C13 -21.2(19)
C10 C9 C14 C13 154.7(14)
C8 C9 C14 C15 125.0(17)
C10 C9 C14 C15 -59(2)
C13 C14 C15 C18 133.9(15)
C9 C14 C15 C18 -14(3)
C13 C14 C15 C16 -15.5(15)
C9 C14 C15 C16 -163.3(16)
C18 C15 C16 C43 -2(2)
C14 C15 C16 C43 151.7(14)
C18 C15 C16 C17 -143.8(13)
C14 C15 C16 C17 10.2(16)
C43 C16 C17 C40 3(2)
C15 C16 C17 C40 144.8(14)
C43 C16 C17 C13 -143.3(14)
C15 C16 C17 C13 -1.5(17)
C12 C13 C17 C40 -5(2)
C14 C13 C17 C40 -155.4(14)
C12 C13 C17 C16 141.9(14)
C14 C13 C17 C16 -8.7(18)
C16 C15 C18 C22 5.6(19)
C14 C15 C18 C22 -141.1(15)
C16 C15 C18 C19 148.2(13)
C14 C15 C18 C19 1(2)
C15 C18 C19 O3 27(2)
C22 C18 C19 O3 174.3(13)
C15 C18 C19 C20 -136.2(14)
C22 C18 C19 C20 11.4(13)
O3 C19 C20 C23 -27(2)
C18 C19 C20 C23 135.8(13)
O3 C19 C20 C21 -174.4(13)
C18 C19 C20 C21 -11.5(14)
C23 C20 C21 C47 5.0(19)
C19 C20 C21 C47 154.9(13)
C23 C20 C21 C22 -142.9(13)
C19 C20 C21 C22 7.0(15)
C47 C21 C22 C44 1(2)
C20 C21 C22 C44 149.9(13)
C47 C21 C22 C18 -148.2(12)
C20 C21 C22 C18 0.5(16)
C15 C18 C22 C44 -8(2)
C19 C18 C22 C44 -157.2(14)
C15 C18 C22 C21 141.3(13)
C19 C18 C22 C21 -7.6(14)
C21 C20 C23 C27 0.8(19)
C19 C20 C23 C27 -143.3(14)
C21 C20 C23 C24 150.4(13)
C19 C20 C23 C24 6(2)
C20 C23 C24 O4 44(2)
C27 C23 C24 O4 -163.6(14)
C20 C23 C24 C25 -132.3(15)
C27 C23 C24 C25 20.4(14)
O4 C24 C25 C28 -49(2)
C23 C24 C25 C28 127.4(14)
O4 C24 C25 C26 164.6(13)
C23 C24 C25 C26 -19.4(14)
C28 C25 C26 C55 7(2)
C24 C25 C26 C55 157.8(14)
C28 C25 C26 C27 -139.1(13)
C24 C25 C26 C27 11.3(15)
C20 C23 C27 C48 -5(2)
C24 C23 C27 C48 -159.9(12)
C20 C23 C27 C26 141.0(13)
C24 C23 C27 C26 -14.3(14)
C55 C26 C27 C48 -1(2)
C25 C26 C27 C48 148.2(13)
C55 C26 C27 C23 -147.2(13)
C25 C26 C27 C23 2.1(15)
C26 C25 C28 C32 -2(2)
C24 C25 C28 C32 -146.7(14)
C26 C25 C28 C29 145.9(14)
C24 C25 C28 C29 1(2)
C25 C28 C29 O5 35(2)
C32 C28 C29 O5 -173.2(13)
C25 C28 C29 C30 -134.8(14)
C32 C28 C29 C30 16.9(14)
O5 C29 C30 C33 -35(2)
C28 C29 C30 C33 135.1(14)
O5 C29 C30 C31 172.9(13)
C28 C29 C30 C31 -17.4(13)
C33 C30 C31 C32 -143.0(13)
C29 C30 C31 C32 12.1(15)
C33 C30 C31 C59 4(2)
C29 C30 C31 C59 159.3(12)
C59 C31 C32 C56 -1(2)
C30 C31 C32 C56 146.4(14)
C59 C31 C32 C28 -149.0(13)
C30 C31 C32 C28 -1.2(16)
C25 C28 C32 C56 -5(2)
C29 C28 C32 C56 -158.4(14)
C25 C28 C32 C31 143.3(13)
C29 C28 C32 C31 -10.2(15)
C31 C30 C33 C34 -1.9(19)
C29 C30 C33 C34 -150.9(13)
C31 C30 C33 C11 139.3(14)
C29 C30 C33 C11 -10(2)
C8 C11 C33 C30 22(3)
C12 C11 C33 C30 -136.3(14)
C8 C11 C33 C34 166.7(16)
C12 C11 C33 C34 8.1(15)
C30 C33 C34 C39 1(2)
C11 C33 C34 C39 -146.6(14)
C30 C33 C34 C35 142.9(13)
C11 C33 C34 C35 -5.1(15)
C39 C34 C35 C36 0.6(19)
C33 C34 C35 C36 -144.3(14)
C39 C34 C35 C12 145.3(12)
C33 C34 C35 C12 0.3(15)
C13 C12 C35 C36 4(2)
C11 C12 C35 C36 150.3(14)
C13 C12 C35 C34 -141.6(13)
C11 C12 C35 C34 5.1(16)
C34 C35 C36 C37 -1(2)
C12 C35 C36 C37 -140.3(14)
C34 C35 C36 C40 136.9(15)
C12 C35 C36 C40 -3(2)
C35 C36 C37 C38 0(2)
C40 C36 C37 C38 -142.0(13)
C35 C36 C37 C62 140.7(13)
C40 C36 C37 C62 -1.4(16)
C36 C37 C38 C39 1(2)
C62 C37 C38 C39 -136.3(14)
C36 C37 C38 C60 140.0(14)
C62 C37 C38 C60 3(2)
C33 C34 C39 C38 139.5(15)
C35 C34 C39 C38 0.2(19)
C33 C34 C39 C59 -3(2)
C35 C34 C39 C59 -142.2(13)
C37 C38 C39 C34 -1(2)
C60 C38 C39 C34 -145.1(14)
C37 C38 C39 C59 144.7(14)
C60 C38 C39 C59 0.4(16)
C16 C17 C40 C41 -4(2)
C13 C17 C40 C41 138.9(15)
C16 C17 C40 C36 -137.1(15)
C13 C17 C40 C36 6(2)
C35 C36 C40 C17 -2(2)
C37 C36 C40 C17 140.7(14)
C35 C36 C40 C41 -140.3(14)
C37 C36 C40 C41 2.3(15)
C17 C40 C41 C42 3(2)
C36 C40 C41 C42 141.7(13)
C17 C40 C41 C62 -140.6(14)
C36 C40 C41 C62 -2.4(14)
C40 C41 C42 C43 -3(2)
C62 C41 C42 C43 136.6(15)
C40 C41 C42 C65 -139.9(14)
C62 C41 C42 C65 -1(2)
C17 C16 C43 C44 137.5(15)
C15 C16 C43 C44 1(2)
C17 C16 C43 C42 -2(2)
C15 C16 C43 C42 -138.1(14)
C41 C42 C43 C16 2(2)
C65 C42 C43 C16 144.5(13)
C41 C42 C43 C44 -140.9(14)
C65 C42 C43 C44 1.7(15)
C21 C22 C44 C43 -139.5(15)
C18 C22 C44 C43 7(2)
C21 C22 C44 C45 -4(2)
C18 C22 C44 C45 142.8(15)
C16 C43 C44 C22 -4(2)
C42 C43 C44 C22 138.5(15)
C16 C43 C44 C45 -144.5(14)
C42 C43 C44 C45 -2.2(15)
C22 C44 C45 C46 4(2)
C43 C44 C45 C46 144.4(13)
C22 C44 C45 C65 -138.9(14)
C43 C44 C45 C65 1.9(16)
C65 C45 C46 C47 137.4(14)
C44 C45 C46 C47 -1(2)
C65 C45 C46 C50 1.5(18)
C44 C45 C46 C50 -137.1(13)
C20 C21 C47 C46 -143.4(14)
C22 C21 C47 C46 1(2)
C20 C21 C47 C48 -7(2)
C22 C21 C47 C48 137.8(14)
C45 C46 C47 C21 -1(2)
C50 C46 C47 C21 138.7(13)
C45 C46 C47 C48 -142.5(13)
C50 C46 C47 C48 -2.4(14)
C23 C27 C48 C49 143.4(14)
C26 C27 C48 C49 2(2)
C23 C27 C48 C47 3(2)
C26 C27 C48 C47 -138.8(14)
C21 C47 C48 C27 3(2)
C46 C47 C48 C27 144.6(13)
C21 C47 C48 C49 -141.1(13)
C46 C47 C48 C49 0.6(15)
C27 C48 C49 C54 -3(2)
C47 C48 C49 C54 139.9(15)
C27 C48 C49 C50 -141.8(13)
C47 C48 C49 C50 1.5(16)
C54 C49 C50 C51 0(2)
C48 C49 C50 C51 141.0(14)
C54 C49 C50 C46 -143.6(14)
C48 C49 C50 C46 -2.9(15)
C45 C46 C50 C51 0.0(19)
C47 C46 C50 C51 -140.5(13)
C45 C46 C50 C49 143.9(12)
C47 C46 C50 C49 3.3(15)
C49 C50 C51 C52 1(2)
C46 C50 C51 C52 139.4(14)
C49 C50 C51 C64 -139.7(15)
C46 C50 C51 C64 -1(2)
C50 C51 C52 C53 -1(2)
C64 C51 C52 C53 144.1(14)
C50 C51 C52 C61 -141.8(14)
C64 C51 C52 C61 3.3(16)
C51 C52 C53 C54 1(2)
C61 C52 C53 C54 136.7(14)
C51 C52 C53 C57 -136.1(15)
C61 C52 C53 C57 0(2)
C48 C49 C54 C53 -135.4(16)
C50 C49 C54 C53 -1(2)
C48 C49 C54 C55 4(2)
C50 C49 C54 C55 138.7(14)
C52 C53 C54 C49 0(2)
C57 C53 C54 C49 141.9(15)
C52 C53 C54 C55 -142.3(14)
C57 C53 C54 C55 -0.8(17)
C25 C26 C55 C54 -141.8(15)
C27 C26 C55 C54 2(2)
C25 C26 C55 C56 -5(2)
C27 C26 C55 C56 138.5(14)
C49 C54 C55 C26 -3(2)
C53 C54 C55 C26 141.4(14)
C49 C54 C55 C56 -142.9(15)
C53 C54 C55 C56 1.8(18)
C31 C32 C56 C57 0(2)
C28 C32 C56 C57 144.1(15)
C31 C32 C56 C55 -137.0(16)
C28 C32 C56 C55 7(2)
C26 C55 C56 C32 -2(2)
C54 C55 C56 C32 139.9(15)
C26 C55 C56 C57 -144.4(14)
C54 C55 C56 C57 -2.1(18)
C32 C56 C57 C58 1(2)
C55 C56 C57 C58 143.1(14)
C32 C56 C57 C53 -140.3(14)
C55 C56 C57 C53 1.6(17)
C52 C53 C57 C58 -2(2)
C54 C53 C57 C58 -142.4(13)
C52 C53 C57 C56 140.3(14)
C54 C53 C57 C56 -0.5(17)
C56 C57 C58 C60 -136.8(15)
C53 C57 C58 C60 1(2)
C56 C57 C58 C59 -0.6(19)
C53 C57 C58 C59 136.9(14)
C32 C31 C59 C39 139.0(14)
C30 C31 C59 C39 -5.6(19)
C32 C31 C59 C58 2(2)
C30 C31 C59 C58 -142.7(14)
C34 C39 C59 C31 4.9(19)
C38 C39 C59 C31 -142.5(13)
C34 C39 C59 C58 147.9(13)
C38 C39 C59 C58 0.5(15)
C57 C58 C59 C31 -1(2)
C60 C58 C59 C31 140.2(14)
C57 C58 C59 C39 -142.4(13)
C60 C58 C59 C39 -1.3(15)
C57 C58 C60 C61 2(2)
C59 C58 C60 C61 -137.6(14)
C57 C58 C60 C38 140.8(14)
C59 C58 C60 C38 1.5(16)
C37 C38 C60 C61 -4(2)
C39 C38 C60 C61 139.4(13)
C37 C38 C60 C58 -145.0(14)
C39 C38 C60 C58 -1.2(16)
C58 C60 C61 C63 138.2(15)
C38 C60 C61 C63 3(2)
C58 C60 C61 C52 -3(2)
C38 C60 C61 C52 -138.8(14)
C53 C52 C61 C63 -144.5(14)
C51 C52 C61 C63 -3.5(16)
C53 C52 C61 C60 2(2)
C51 C52 C61 C60 143.3(14)
C38 C37 C62 C63 0(2)
C36 C37 C62 C63 -140.2(14)
C38 C37 C62 C41 140.2(14)
C36 C37 C62 C41 -0.1(16)
C42 C41 C62 C63 -1(2)
C40 C41 C62 C63 141.9(13)
C42 C41 C62 C37 -141.4(13)
C40 C41 C62 C37 1.5(15)
C60 C61 C63 C62 1(2)
C52 C61 C63 C62 145.9(13)
C60 C61 C63 C64 -143.1(14)
C52 C61 C63 C64 2.3(16)
C37 C62 C63 C61 -2(2)
C41 C62 C63 C61 -137.5(14)
C37 C62 C63 C64 138.1(15)
C41 C62 C63 C64 3(2)
C61 C63 C64 C65 140.7(14)
C62 C63 C64 C65 -3(2)
C61 C63 C64 C51 -0.3(17)
C62 C63 C64 C51 -143.8(14)
C50 C51 C64 C63 142.9(13)
C52 C51 C64 C63 -2.0(16)
C50 C51 C64 C65 0(2)
C52 C51 C64 C65 -144.7(13)
C46 C45 C65 C64 -2.1(19)
C44 C45 C65 C64 140.1(14)
C46 C45 C65 C42 -143.0(12)
C44 C45 C65 C42 -0.8(16)
C63 C64 C65 C45 -136.1(15)
C51 C64 C65 C45 1(2)
C63 C64 C65 C42 1(2)
C51 C64 C65 C42 138.6(14)
C41 C42 C65 C45 143.2(13)
C43 C42 C65 C45 -0.5(15)
C41 C42 C65 C64 0.6(19)
C43 C42 C65 C64 -143.1(13)
